data_1524609
loop_
_publ_author_name
'Jaulmes, S.'
'Houenou, P.'

_publ_section_title
;
 Structure cristalline du seleniure d'etain(IV) et de thallium(I): Tl2 Sn
 Se3
;
_journal_name_full 'Materials Research Bulletin'
_journal_page_first 911
_journal_page_last 915
_journal_volume 15
_journal_year 1980
_chemical_formula_sum 'Se3 Sn Tl2'
_chemical_name_systematic 'Tl2 Sn Se3'
_space_group_IT_number 62
_symmetry_space_group_name_Hall '-P 2c 2n'
_symmetry_space_group_name_H-M 'P n a m'
_cell_angle_alpha 90
_cell_angle_beta 90
_cell_angle_gamma 90
_cell_formula_units_Z 8
_cell_length_a 8.051
_cell_length_b 8.169
_cell_length_c 21.24
_cell_volume 1396.925
_citation_journal_id_ASTM MRBUAC
_cod_data_source_file Jaulmes_MRBUAC_1980_442.cif
_cod_data_source_block Se3Sn1Tl2
_cod_original_sg_symbol_Hall '-P 2ac 2n (-x,z,y)'
_cod_original_formula_sum 'Se3 Sn1 Tl2'
_cod_database_code 1524609

loop_
_symmetry_equiv_pos_as_xyz
x,y,z
-x+1/2,y+1/2,-z
x+1/2,-y+1/2,-z+1/2
-x,-y,z+1/2
-x,-y,-z
x-1/2,-y-1/2,z
-x-1/2,y-1/2,z-1/2
x,y,-z-1/2

loop_
_atom_site_label
_atom_site_type_symbol
_atom_site_fract_x
_atom_site_fract_y
_atom_site_fract_z
_atom_site_occupancy
_atom_site_U_iso_or_equiv
Sn1 Sn+4 0.1764 -0.0081 0.66577 1 0.0
Tl1 Tl+1 0.2749 0.0538 0.00657 1 0.0
Tl2 Tl+1 0.3229 -0.0122 0.16815 1 0.0
Se3 Se-2 0.1252 0.3149 0.10579 1 0.0
Se1 Se-2 0.3373 0.1621 0.75 1 0.0
Se4 Se-2 0.0122 0.1698 0.59162 1 0.0
Se2 Se-2 -0.0096 0.1661 0.25 1 0.0
